data_7021792
loop_
_publ_author_name
'Saha, Manik Lal'
'Mahata, Kingsuk'
'Samanta, Debabrata'
'Kalsani, Venkateshwarlu'
'Fan, Jian'
'Bats, Jan W.'
'Schmittel, Michael'

_publ_section_title
;
 A phenanthroline-terpyridine hybrid as a chameleon-type ligand in a
 reversible metallosupramolecular rearrangement.
;
_journal_issue 36
_journal_name_full 'Dalton transactions (Cambridge, England : 2003)'
_journal_page_first 12840
_journal_page_last 12843
_journal_paper_doi 10.1039/c3dt51351c
_journal_volume 42
_journal_year 2013
_chemical_formula_sum 'C80 H68 Cu2 F12 N8 O10 P2'
_chemical_formula_weight 1718.44
_chemical_name_systematic
;
?
;
_space_group_IT_number 64
_symmetry_cell_setting orthorhombic
_symmetry_space_group_name_Hall '-C 2ac 2'
_symmetry_space_group_name_H-M 'C m c a'
_atom_sites_solution_hydrogens geom
_atom_sites_solution_primary direct
_atom_sites_solution_secondary difmap
_audit_creation_method SHELXL-97
_cell_angle_alpha 90.00
_cell_angle_beta 90.00
_cell_angle_gamma 90.00
_cell_formula_units_Z 4
_cell_length_a 24.1554(12)
_cell_length_b 14.3528(7)
_cell_length_c 21.3467(9)
_cell_measurement_temperature 153(2)
_cell_volume 7400.9(6)
_computing_structure_refinement 'SHELXL-97 (Sheldrick, 1997)'
_computing_structure_solution 'SHELXS-97 (Sheldrick, 1990)'
_diffrn_ambient_temperature 153(2)
_diffrn_measured_fraction_theta_full 0.998
_diffrn_measured_fraction_theta_max 0.998
_diffrn_radiation_monochromator graphite
_diffrn_radiation_source 'fine-focus sealed tube'
_diffrn_radiation_type MoK\a
_diffrn_radiation_wavelength 0.71073
_diffrn_reflns_av_R_equivalents 0.0666
_diffrn_reflns_av_sigmaI/netI 0.0394
_diffrn_reflns_limit_h_max 28
_diffrn_reflns_limit_h_min -28
_diffrn_reflns_limit_k_max 17
_diffrn_reflns_limit_k_min -17
_diffrn_reflns_limit_l_max 25
_diffrn_reflns_limit_l_min -25
_diffrn_reflns_number 29361
_diffrn_reflns_theta_full 25.25
_diffrn_reflns_theta_max 25.25
_diffrn_reflns_theta_min 2.52
_exptl_absorpt_coefficient_mu 0.716
_exptl_absorpt_correction_T_max 0.9051
_exptl_absorpt_correction_T_min 0.8803
_exptl_absorpt_correction_type empirical
_exptl_absorpt_process_details SADABS
_exptl_crystal_density_diffrn 1.542
_exptl_crystal_density_method 'not measured'
_exptl_crystal_F_000 3520
_exptl_crystal_size_max 0.18
_exptl_crystal_size_mid 0.16
_exptl_crystal_size_min 0.14
_refine_diff_density_max 1.318
_refine_diff_density_min -0.572
_refine_diff_density_rms 0.089
_refine_ls_extinction_method none
_refine_ls_goodness_of_fit_ref 1.047
_refine_ls_hydrogen_treatment constr
_refine_ls_matrix_type full
_refine_ls_number_parameters 357
_refine_ls_number_reflns 3435
_refine_ls_number_restraints 138
_refine_ls_restrained_S_all 1.098
_refine_ls_R_factor_all 0.0857
_refine_ls_R_factor_gt 0.0591
_refine_ls_shift/su_max 0.000
_refine_ls_shift/su_mean 0.000
_refine_ls_structure_factor_coef Fsqd
_refine_ls_weighting_details 'calc w=1/[\s^2^(Fo^2^)+(0.1180P)^2^+0.0000P] where P=(Fo^2^+2Fc^2^)/3'
_refine_ls_weighting_scheme calc
_refine_ls_wR_factor_gt 0.1635
_refine_ls_wR_factor_ref 0.1770
_reflns_number_gt 2351
_reflns_number_total 3435
_reflns_threshold_expression >2sigma(I)
_cod_data_source_file c3dt51351c.txt
_cod_data_source_block a
_cod_depositor_comments
;
The following automatic conversions were performed:

'_exptl_absorpt_correction_type' value 'Empirical' changed to
'empirical' according to
/home/saulius/struct/CIF-dictionaries/cif_core.dic dictionary named
'cif_core.dic' version 2.4.2 from 2011-04-26.

Automatic conversion script
Id: cif_fix_values 1891 2012-01-12 08:04:46Z andrius 
;
_cod_original_sg_symbol_H-M Cmca
_cod_database_code 7021792

loop_
_symmetry_equiv_pos_as_xyz
'x, y, z'
'-x, -y+1/2, z+1/2'
'-x, y+1/2, -z+1/2'
'x, -y, -z'
'x+1/2, y+1/2, z'
'-x+1/2, -y+1, z+1/2'
'-x+1/2, y+1, -z+1/2'
'x+1/2, -y+1/2, -z'
'-x, -y, -z'
'x, y-1/2, -z-1/2'
'x, -y-1/2, z-1/2'
'-x, y, z'
'-x+1/2, -y+1/2, -z'
'x+1/2, y, -z-1/2'
'x+1/2, -y, z-1/2'
'-x+1/2, y+1/2, z'

loop_
_atom_site_label
_atom_site_type_symbol
_atom_site_fract_x
_atom_site_fract_y
_atom_site_fract_z
_atom_site_U_iso_or_equiv
_atom_site_adp_type
_atom_site_occupancy
_atom_site_symmetry_multiplicity
_atom_site_calc_flag
_atom_site_refinement_flags
_atom_site_disorder_assembly
_atom_site_disorder_group
Cu1 Cu -0.20261(3) -0.5000 0.5000 0.0322(3) Uani 1 2 d S . .
C1 C -0.31644(16) -0.5130(3) 0.5328(2) 0.0308(9) Uani 1 1 d . . .
C2 C -0.36653(18) -0.5226(3) 0.5645(2) 0.0427(12) Uani 1 1 d . . .
C3 C -0.36326(19) -0.5459(3) 0.6287(2) 0.0455(12) Uani 1 1 d . . .
H3A H -0.3961 -0.5525 0.6527 0.055 Uiso 1 1 calc R . .
C4 C -0.31276(19) -0.5588(3) 0.6561(2) 0.0385(10) Uani 1 1 d . . .
H4A H -0.3103 -0.5746 0.6992 0.046 Uiso 1 1 calc R . .
C5 C -0.26455(17) -0.5487(3) 0.62028(19) 0.0307(9) Uani 1 1 d . . .
C6 C -0.41698(19) -0.5098(4) 0.5307(3) 0.0599(16) Uani 1 1 d . . .
H6A H -0.4513 -0.5152 0.5522 0.072 Uiso 1 1 calc R . .
C7 C -0.20840(17) -0.5632(3) 0.64745(18) 0.0304(9) Uani 1 1 d . . .
C8 C -0.1798(2) -0.4902(3) 0.67748(19) 0.0360(10) Uani 1 1 d . . .
C9 C -0.1272(2) -0.5043(4) 0.7016(2) 0.0456(11) Uani 1 1 d . . .
H9A H -0.1078 -0.4550 0.7216 0.055 Uiso 1 1 calc R . .
C10 C -0.1036(2) -0.5914(4) 0.6961(2) 0.0486(13) Uani 1 1 d . . .
H10A H -0.0678 -0.6014 0.7131 0.058 Uiso 1 1 calc R . .
C11 C -0.1303(2) -0.6650(4) 0.6667(2) 0.0495(13) Uani 1 1 d . . .
H11A H -0.1130 -0.7242 0.6633 0.059 Uiso 1 1 calc R . .
C12 C -0.1829(2) -0.6500(3) 0.6424(2) 0.0404(11) Uani 1 1 d . . .
C13 C -0.1831(3) -0.3317(4) 0.7120(3) 0.0726(19) Uani 1 1 d . . .
H13A H -0.2069 -0.2765 0.7096 0.109 Uiso 1 1 calc R . .
H13B H -0.1469 -0.3175 0.6936 0.109 Uiso 1 1 calc R . .
H13C H -0.1783 -0.3497 0.7560 0.109 Uiso 1 1 calc R . .
C14 C -0.1881(3) -0.8023(4) 0.5959(3) 0.0648(16) Uani 1 1 d . . .
H14A H -0.2151 -0.8424 0.5747 0.097 Uiso 1 1 calc R . .
H14B H -0.1749 -0.8332 0.6340 0.097 Uiso 1 1 calc R . .
H14C H -0.1568 -0.7905 0.5679 0.097 Uiso 1 1 calc R . .
C15 C -0.0950(3) -0.5271(6) 0.4524(3) 0.0288(18) Uani 0.50 1 d PD . .
C16 C -0.0489(3) -0.5604(7) 0.4199(3) 0.038(2) Uani 0.50 1 d PD . .
C17 C -0.0510(4) -0.6534(7) 0.3985(3) 0.047(2) Uani 0.50 1 d PD . .
H17A H -0.0206 -0.6790 0.3761 0.056 Uiso 0.50 1 calc PR . .
C18 C -0.0960(4) -0.7053(7) 0.4099(4) 0.049(2) Uani 0.50 1 d PD . .
H18A H -0.0980 -0.7681 0.3959 0.059 Uiso 0.50 1 calc PR . .
C19 C -0.1401(11) -0.665(2) 0.4429(8) 0.047(4) Uani 0.50 1 d PD . .
H19A H -0.1718 -0.7026 0.4504 0.056 Uiso 0.50 1 calc PR . .
C20 C 0.0000 -0.4992(6) 0.4096(3) 0.0431(16) Uani 1 2 d S . .
H20A H 0.0311 -0.5217 0.3869 0.052 Uiso 0.50 1 calc PR . .
C21 C 0.0000 -0.4123(6) 0.4324(3) 0.0451(17) Uani 1 2 d S . .
H21A H 0.0314 -0.3735 0.4260 0.054 Uiso 0.50 1 calc PR . .
C22 C -0.0490(4) -0.3750(7) 0.4682(4) 0.040(2) Uani 0.50 1 d PD . .
C23 C -0.0954(3) -0.4342(6) 0.4765(3) 0.0299(17) Uani 0.50 1 d PD . .
C24 C -0.0497(4) -0.2875(7) 0.4939(4) 0.046(2) Uani 0.50 1 d PD . .
H24A H -0.0192 -0.2465 0.4888 0.055 Uiso 0.50 1 calc PR . .
C25 C -0.0953(4) -0.2607(7) 0.5269(5) 0.056(3) Uani 0.50 1 d PD . .
H25A H -0.0959 -0.2004 0.5451 0.068 Uiso 0.50 1 calc PR . .
C26 C -0.1415(10) -0.3198(19) 0.5348(8) 0.046(4) Uani 0.50 1 d PD . .
H26A H -0.1727 -0.2989 0.5580 0.056 Uiso 0.50 1 calc PR . .
N1 N -0.26602(13) -0.5253(2) 0.55988(15) 0.0260(7) Uani 1 1 d . . .
N2 N -0.1409(5) -0.5811(9) 0.4637(4) 0.031(2) Uani 0.50 1 d PD . .
N3 N -0.1414(5) -0.4077(8) 0.5089(4) 0.029(2) Uani 0.50 1 d PD . .
O1 O -0.20840(14) -0.4073(2) 0.67813(15) 0.0436(8) Uani 1 1 d . . .
O2 O -0.21399(15) -0.7154(2) 0.61220(18) 0.0515(9) Uani 1 1 d . . .
O3 O 0.0000 -0.640(2) 0.8291(18) 0.46(2) Uani 1 2 d S . .
P1 P 0.0000 -0.36746(13) 0.81206(10) 0.0467(5) Uani 1 2 d SU . .
F1 F 0.0634(5) -0.3649(11) 0.8038(7) 0.100(4) Uani 0.50 1 d PU A 1
F3 F 0.0000 -0.4787(12) 0.8108(9) 0.097(4) Uani 0.50 2 d SPU A 1
F4 F 0.0000 -0.2579(12) 0.8256(7) 0.069(4) Uani 0.50 2 d SPU A 1
F6 F 0.0000 -0.3675(12) 0.7445(8) 0.118(5) Uani 0.50 2 d SPU A 1
F5 F 0.0000 -0.3748(12) 0.8867(10) 0.113(5) Uani 0.50 2 d SPU A 1
F1A F 0.0642(5) -0.3752(10) 0.8242(6) 0.069(3) Uani 0.50 1 d PU A 2
F4A F 0.0000 -0.2633(11) 0.7968(8) 0.078(4) Uani 0.50 2 d SPU A 2
F3A F 0.0000 -0.4755(11) 0.8390(5) 0.058(3) Uani 0.50 2 d SPU A 2
F6A F 0.0000 -0.4202(10) 0.7468(6) 0.079(3) Uani 0.50 2 d SPU A 2
F5A F 0.0000 -0.3354(11) 0.8853(9) 0.098(4) Uani 0.50 2 d SPU A 2

loop_
_atom_site_aniso_label
_atom_site_aniso_U_11
_atom_site_aniso_U_22
_atom_site_aniso_U_33
_atom_site_aniso_U_23
_atom_site_aniso_U_13
_atom_site_aniso_U_12
Cu1 0.0181(4) 0.0386(4) 0.0401(4) 0.0000(3) 0.000 0.000
C1 0.0202(19) 0.027(2) 0.045(2) -0.0188(18) 0.0037(17) -0.0027(16)
C2 0.024(2) 0.046(3) 0.058(3) -0.029(2) 0.009(2) -0.0065(19)
C3 0.034(3) 0.044(3) 0.058(3) -0.025(2) 0.021(2) -0.013(2)
C4 0.036(2) 0.033(2) 0.045(2) -0.0120(19) 0.012(2) -0.0074(19)
C5 0.030(2) 0.020(2) 0.042(2) -0.0117(17) 0.0068(18) -0.0020(16)
C6 0.017(2) 0.090(4) 0.073(3) -0.042(3) 0.007(2) -0.006(3)
C7 0.032(2) 0.028(2) 0.031(2) 0.0020(15) 0.0053(17) 0.0005(18)
C8 0.041(2) 0.035(2) 0.032(2) 0.0011(17) 0.0008(18) 0.003(2)
C9 0.040(2) 0.060(3) 0.037(2) 0.004(2) -0.0043(19) -0.008(2)
C10 0.036(3) 0.069(4) 0.041(2) 0.019(2) 0.005(2) 0.014(2)
C11 0.045(3) 0.046(3) 0.057(3) 0.017(2) 0.011(2) 0.015(2)
C12 0.042(3) 0.032(2) 0.047(3) 0.0064(19) 0.016(2) 0.002(2)
C13 0.080(4) 0.044(3) 0.094(5) -0.031(3) -0.031(4) -0.003(3)
C14 0.081(4) 0.028(3) 0.085(4) -0.004(2) 0.026(3) 0.019(3)
C15 0.020(4) 0.046(5) 0.021(3) 0.005(3) -0.004(3) 0.006(3)
C16 0.030(5) 0.059(6) 0.025(4) 0.004(4) -0.005(3) 0.007(4)
C17 0.044(6) 0.062(7) 0.034(5) -0.009(4) 0.008(4) 0.023(5)
C18 0.052(6) 0.042(6) 0.053(6) -0.015(5) -0.002(5) 0.009(5)
C19 0.037(7) 0.024(9) 0.079(12) 0.002(9) 0.003(9) -0.002(6)
C20 0.027(3) 0.069(5) 0.033(3) 0.013(3) 0.000 0.000
C21 0.024(3) 0.067(5) 0.044(4) 0.022(4) 0.000 0.000
C22 0.029(5) 0.046(5) 0.044(5) 0.018(4) -0.010(4) -0.002(4)
C23 0.024(4) 0.036(4) 0.030(4) 0.012(3) -0.006(3) -0.005(4)
C24 0.037(5) 0.036(5) 0.063(6) 0.013(4) -0.015(5) -0.010(4)
C25 0.051(6) 0.034(5) 0.084(7) -0.005(5) -0.022(6) -0.005(5)
C26 0.035(6) 0.024(10) 0.081(12) -0.003(9) -0.012(9) 0.001(6)
N1 0.0230(17) 0.0179(16) 0.0373(18) -0.0083(13) 0.0032(14) -0.0008(12)
N2 0.030(4) 0.034(5) 0.030(5) -0.001(5) -0.004(5) 0.000(3)
N3 0.021(4) 0.033(5) 0.033(5) -0.004(6) -0.006(5) -0.002(3)
O1 0.047(2) 0.0305(16) 0.0530(18) -0.0120(14) -0.0112(15) -0.0007(14)
O2 0.050(2) 0.0230(16) 0.081(2) -0.0097(15) 0.0152(18) 0.0060(14)
O3 0.58(7) 0.32(4) 0.46(5) -0.03(3) 0.000 0.000
P1 0.0297(9) 0.0396(10) 0.0707(12) -0.0163(9) 0.000 0.000
F1 0.038(4) 0.083(8) 0.179(10) -0.078(7) 0.034(5) -0.020(4)
F3 0.075(7) 0.055(5) 0.160(10) -0.025(8) 0.000 0.000
F4 0.060(6) 0.045(4) 0.103(9) -0.021(6) 0.000 0.000
F6 0.163(10) 0.129(10) 0.063(5) -0.022(7) 0.000 0.000
F5 0.160(10) 0.102(10) 0.079(5) 0.016(7) 0.000 0.000
F1A 0.043(4) 0.052(4) 0.112(7) 0.011(5) -0.037(4) 0.008(3)
F4A 0.057(6) 0.037(5) 0.138(11) 0.014(7) 0.000 0.000
F3A 0.052(5) 0.055(5) 0.067(6) 0.013(5) 0.000 0.000
F6A 0.062(5) 0.117(8) 0.059(5) -0.043(6) 0.000 0.000
F5A 0.129(8) 0.085(8) 0.081(6) -0.047(7) 0.000 0.000

loop_
_atom_type_symbol
_atom_type_description
_atom_type_scat_dispersion_real
_atom_type_scat_dispersion_imag
_atom_type_scat_source
C C 0.0033 0.0016 'International Tables Vol C Tables 4.2.6.8 and 6.1.1.4'
H H 0.0000 0.0000 'International Tables Vol C Tables 4.2.6.8 and 6.1.1.4'
N N 0.0061 0.0033 'International Tables Vol C Tables 4.2.6.8 and 6.1.1.4'
O O 0.0106 0.0060 'International Tables Vol C Tables 4.2.6.8 and 6.1.1.4'
F F 0.0171 0.0103 'International Tables Vol C Tables 4.2.6.8 and 6.1.1.4'
P P 0.1023 0.0942 'International Tables Vol C Tables 4.2.6.8 and 6.1.1.4'
Cu Cu 0.3201 1.2651 'International Tables Vol C Tables 4.2.6.8 and 6.1.1.4'

loop_
_geom_angle_atom_site_label_1
_geom_angle_atom_site_label_2
_geom_angle_atom_site_label_3
_geom_angle
_geom_angle_site_symmetry_1
_geom_angle_site_symmetry_3
Cu1 Cu1 N3 0(10) 4_546 .
Cu1 Cu1 N3 0(10) 4_546 4_546
N3 Cu1 N3 84.3(7) . 4_546
Cu1 Cu1 N1 0(10) 4_546 4_546
N3 Cu1 N1 120.1(3) . 4_546
N3 Cu1 N1 128.3(3) 4_546 4_546
Cu1 Cu1 N1 0(10) 4_546 .
N3 Cu1 N1 128.3(3) . .
N3 Cu1 N1 120.1(3) 4_546 .
N1 Cu1 N1 81.89(19) 4_546 .
Cu1 Cu1 N2 0(10) 4_546 4_546
N3 Cu1 N2 17.2(2) . 4_546
N3 Cu1 N2 82.8(3) 4_546 4_546
N1 Cu1 N2 133.5(3) 4_546 4_546
N1 Cu1 N2 114.4(3) . 4_546
Cu1 Cu1 N2 0(10) 4_546 .
N3 Cu1 N2 82.8(3) . .
N3 Cu1 N2 17.2(2) 4_546 .
N1 Cu1 N2 114.4(3) 4_546 .
N1 Cu1 N2 133.5(3) . .
N2 Cu1 N2 86.4(7) 4_546 .
N1 C1 C2 124.0(4) . .
N1 C1 C1 116.4(2) . 4_546
C2 C1 C1 119.7(3) . 4_546
C1 C2 C3 116.5(4) . .
C1 C2 C6 118.9(5) . .
C3 C2 C6 124.6(4) . .
C4 C3 C2 119.9(4) . .
C4 C3 H3A 120.1 . .
C2 C3 H3A 120.1 . .
C3 C4 C5 119.6(4) . .
C3 C4 H4A 120.2 . .
C5 C4 H4A 120.2 . .
N1 C5 C4 122.1(4) . .
N1 C5 C7 115.8(3) . .
C4 C5 C7 122.0(4) . .
C6 C6 C2 121.4(3) 4_546 .
C6 C6 H6A 119.3 4_546 .
C2 C6 H6A 119.3 . .
C12 C7 C8 118.9(4) . .
C12 C7 C5 119.8(4) . .
C8 C7 C5 121.3(4) . .
O1 C8 C9 125.6(4) . .
O1 C8 C7 113.7(4) . .
C9 C8 C7 120.7(4) . .
C10 C9 C8 118.7(5) . .
C10 C9 H9A 120.7 . .
C8 C9 H9A 120.7 . .
C9 C10 C11 122.5(5) . .
C9 C10 H10A 118.8 . .
C11 C10 H10A 118.8 . .
C10 C11 C12 118.4(5) . .
C10 C11 H11A 120.8 . .
C12 C11 H11A 120.8 . .
O2 C12 C11 125.0(4) . .
O2 C12 C7 114.1(4) . .
C11 C12 C7 120.9(5) . .
O1 C13 H13A 109.5 . .
O1 C13 H13B 109.5 . .
H13A C13 H13B 109.5 . .
O1 C13 H13C 109.5 . .
H13A C13 H13C 109.5 . .
H13B C13 H13C 109.5 . .
O2 C14 H14A 109.5 . .
O2 C14 H14B 109.5 . .
H14A C14 H14B 109.5 . .
O2 C14 H14C 109.5 . .
H14A C14 H14C 109.5 . .
H14B C14 H14C 109.5 . .
N2 C15 C16 122.5(9) . .
N2 C15 C23 117.2(8) . .
C16 C15 C23 120.3(8) . .
N2 C15 C23 68.7(5) . 4_546
C16 C15 C23 110.8(5) . 4_546
C23 C15 C23 89.0(6) . 4_546
N2 C15 N3 20.0(4) . 4_546
C16 C15 N3 125.9(8) . 4_546
C23 C15 N3 109.8(7) . 4_546
C23 C15 N3 48.8(5) 4_546 4_546
C15 C16 C17 117.2(9) . .
C15 C16 C20 120.3(8) . .
C17 C16 C20 122.5(8) . .
C18 C17 C16 119.7(8) . .
C18 C17 H17A 120.2 . .
C16 C17 H17A 120.2 . .
C17 C18 C19 118.5(15) . .
C17 C18 H18A 120.7 . .
C19 C18 H18A 120.7 . .
N2 C19 C18 125(2) . .
N2 C19 H19A 117.5 . .
C18 C19 H19A 117.5 . .
C21 C20 C16 119.7(5) . .
C21 C20 H20A 120.2 . .
C16 C20 H20A 120.2 . .
C20 C21 C22 121.0(5) . .
C20 C21 H21A 119.5 . .
C22 C21 H21A 119.5 . .
C24 C22 C23 119.2(9) . .
C24 C22 C21 122.6(8) . .
C23 C22 C21 118.2(8) . .
N3 C23 C22 122.7(9) . .
N3 C23 C15 116.7(8) . .
C22 C23 C15 120.5(8) . .
N3 C23 C15 67.9(5) . 4_546
C22 C23 C15 108.5(5) . 4_546
C15 C23 C15 91.0(6) . 4_546
N3 C23 N2 19.1(5) . 4_546
C22 C23 N2 121.9(8) . 4_546
C15 C23 N2 113.3(7) . 4_546
C15 C23 N2 48.9(5) 4_546 4_546
C25 C24 C22 118.4(9) . .
C25 C24 H24A 120.8 . .
C22 C24 H24A 120.8 . .
C24 C25 C26 122.1(15) . .
C24 C25 H25A 118.9 . .
C26 C25 H25A 118.9 . .
N3 C26 C25 120(2) . .
N3 C26 H26A 120.0 . .
C25 C26 H26A 120.0 . .
C5 N1 C1 117.9(3) . .
C5 N1 Cu1 129.4(3) . 4_546
C1 N1 Cu1 112.7(3) . 4_546
C5 N1 Cu1 129.4(3) . .
C1 N1 Cu1 112.7(3) . .
Cu1 N1 Cu1 0.00(2) 4_546 .
C19 N2 C15 117.1(16) . .
C19 N2 Cu1 132.6(14) . .
C15 N2 Cu1 109.5(8) . .
C23 N3 C26 117.5(14) . .
C23 N3 Cu1 111.7(8) . .
C26 N3 Cu1 130.1(13) . .
C8 O1 C13 116.3(4) . .
C12 O2 C14 118.2(4) . .
F6 P1 F4A 77.7(9) . .
F6 P1 F1 83.4(6) . 12
F4A P1 F1 87.3(6) . 12
F6 P1 F1 83.4(6) . .
F4A P1 F1 87.3(6) . .
F1 P1 F1 166.6(12) 12 .
F6 P1 F1A 99.5(5) . 12
F4A P1 F1A 95.9(5) . 12
F1 P1 F1A 16.9(9) 12 12
F1 P1 F1A 176.1(7) . 12
F6 P1 F1A 99.5(5) . .
F4A P1 F1A 95.9(5) . .
F1 P1 F1A 176.1(7) 12 .
F1 P1 F1A 16.9(9) . .
F1A P1 F1A 159.4(9) 12 .
F6 P1 F6A 28.5(8) . .
F4A P1 F6A 106.2(9) . .
F1 P1 F6A 84.9(5) 12 .
F1 P1 F6A 84.9(5) . .
F1A P1 F6A 96.4(6) 12 .
F1A P1 F6A 96.4(6) . .
F6 P1 F3 89.0(10) . .
F4A P1 F3 166.7(9) . .
F1 P1 F3 91.3(6) 12 .
F1 P1 F3 91.3(6) . .
F1A P1 F3 86.1(6) 12 .
F1A P1 F3 86.1(6) . .
F6A P1 F3 60.5(9) . .
F6 P1 F5 176.2(9) . .
F4A P1 F5 106.1(9) . .
F1 P1 F5 96.7(6) 12 .
F1 P1 F5 96.7(6) . .
F1A P1 F5 80.3(5) 12 .
F1A P1 F5 80.3(5) . .
F6A P1 F5 147.7(9) . .
F3 P1 F5 87.2(10) . .
F6 P1 F4 100.5(9) . .
F4A P1 F4 22.7(8) . .
F1 P1 F4 89.8(6) 12 .
F1 P1 F4 89.8(6) . .
F1A P1 F4 92.2(6) 12 .
F1A P1 F4 92.2(6) . .
F6A P1 F4 129.0(8) . .
F3 P1 F4 170.5(9) . .
F5 P1 F4 83.3(8) . .
F6 P1 F5A 163.6(10) . .
F4A P1 F5A 85.9(9) . .
F1 P1 F5A 95.9(6) 12 .
F1 P1 F5A 95.9(6) . .
F1A P1 F5A 82.1(5) 12 .
F1A P1 F5A 82.1(5) . .
F6A P1 F5A 167.9(9) . .
F3 P1 F5A 107.3(10) . .
F5 P1 F5A 20.2(9) . .
F4 P1 F5A 63.2(9) . .
F6 P1 F3A 110.4(8) . .
F4A P1 F3A 171.9(8) . .
F1 P1 F3A 93.6(6) 12 .
F1 P1 F3A 93.6(6) . .
F1A P1 F3A 82.9(5) 12 .
F1A P1 F3A 82.9(5) . .
F6A P1 F3A 81.9(8) . .
F3 P1 F3A 21.3(8) . .
F5 P1 F3A 65.8(8) . .
F4 P1 F3A 149.2(7) . .
F5A P1 F3A 86.0(8) . .

loop_
_geom_bond_atom_site_label_1
_geom_bond_atom_site_label_2
_geom_bond_distance
_geom_bond_site_symmetry_2
Cu1 Cu1 0.0000(13) 4_546
Cu1 N3 1.995(12) .
Cu1 N3 1.995(12) 4_546
Cu1 N1 2.028(3) 4_546
Cu1 N1 2.028(3) .
Cu1 N2 2.044(13) 4_546
Cu1 N2 2.044(13) .
C1 N1 1.360(5) .
C1 C2 1.393(6) .
C1 C1 1.449(9) 4_546
C2 C3 1.412(7) .
C2 C6 1.428(7) .
C3 C4 1.366(7) .
C3 H3A 0.9500 .
C4 C5 1.400(6) .
C4 H4A 0.9500 .
C5 N1 1.333(5) .
C5 C7 1.489(6) .
C6 C6 1.339(12) 4_546
C6 H6A 0.9500 .
C7 C12 1.394(6) .
C7 C8 1.408(6) .
C8 O1 1.376(5) .
C8 C9 1.386(7) .
C9 C10 1.378(7) .
C9 H9A 0.9500 .
C10 C11 1.387(8) .
C10 H10A 0.9500 .
C11 C12 1.390(7) .
C11 H11A 0.9500 .
C12 O2 1.364(6) .
C13 O1 1.441(6) .
C13 H13A 0.9800 .
C13 H13B 0.9800 .
C13 H13C 0.9800 .
C14 O2 1.437(6) .
C14 H14A 0.9800 .
C14 H14B 0.9800 .
C14 H14C 0.9800 .
C15 N2 1.376(15) .
C15 C16 1.395(12) .
C15 C23 1.428(12) .
C15 C23 1.616(8) 4_546
C15 N3 1.677(12) 4_546
C16 C17 1.411(14) .
C16 C20 1.489(10) .
C17 C18 1.341(15) .
C17 H17A 0.9500 .
C18 C19 1.40(3) .
C18 H18A 0.9500 .
C19 N2 1.28(3) .
C19 H19A 0.9500 .
C20 C21 1.340(11) .
C20 H20A 0.9500 .
C21 C22 1.505(11) .
C21 H21A 0.9500 .
C22 C24 1.371(14) .
C22 C23 1.419(12) .
C23 N3 1.362(15) .
C23 C15 1.616(8) 4_546
C23 N2 1.700(12) 4_546
C24 C25 1.362(16) .
C24 H24A 0.9500 .
C25 C26 1.41(3) .
C25 H25A 0.9500 .
C26 N3 1.38(3) .
C26 H26A 0.9500 .
N1 Cu1 2.028(3) 4_546
P1 F6 1.443(16) .
P1 F4A 1.529(16) .
P1 F1 1.543(13) 12
P1 F1 1.543(13) .
P1 F1A 1.576(12) 12
P1 F1A 1.576(12) .
P1 F6A 1.586(12) .
P1 F3 1.597(18) .
P1 F5 1.60(2) .
P1 F4 1.599(17) .
P1 F5A 1.630(18) .
P1 F3A 1.654(14) .

loop_
_geom_torsion_atom_site_label_1
_geom_torsion_atom_site_label_2
_geom_torsion_atom_site_label_3
_geom_torsion_atom_site_label_4
_geom_torsion
_geom_torsion_site_symmetry_1
_geom_torsion_site_symmetry_4
N1 C1 C2 C3 0.4(6) . .
C1 C1 C2 C3 -178.5(4) 4_546 .
N1 C1 C2 C6 -178.8(4) . .
C1 C1 C2 C6 2.3(7) 4_546 .
C1 C2 C3 C4 -0.8(6) . .
C6 C2 C3 C4 178.3(5) . .
C2 C3 C4 C5 0.1(6) . .
C3 C4 C5 N1 1.0(6) . .
C3 C4 C5 C7 -179.2(4) . .
C1 C2 C6 C6 1.0(9) . 4_546
C3 C2 C6 C6 -178.1(7) . 4_546
N1 C5 C7 C12 -86.1(5) . .
C4 C5 C7 C12 94.2(5) . .
N1 C5 C7 C8 92.9(5) . .
C4 C5 C7 C8 -86.9(5) . .
C12 C7 C8 O1 178.3(4) . .
C5 C7 C8 O1 -0.6(6) . .
C12 C7 C8 C9 0.1(6) . .
C5 C7 C8 C9 -178.9(4) . .
O1 C8 C9 C10 -178.6(4) . .
C7 C8 C9 C10 -0.5(7) . .
C8 C9 C10 C11 0.8(7) . .
C9 C10 C11 C12 -0.5(7) . .
C10 C11 C12 O2 179.8(4) . .
C10 C11 C12 C7 0.0(7) . .
C8 C7 C12 O2 -179.6(4) . .
C5 C7 C12 O2 -0.6(6) . .
C8 C7 C12 C11 0.2(6) . .
C5 C7 C12 C11 179.3(4) . .
N2 C15 C16 C17 0.0(3) . .
C23 C15 C16 C17 178.8(6) . .
C23 C15 C16 C17 77.3(6) 4_546 .
N3 C15 C16 C17 23.8(6) 4_546 .
N2 C15 C16 C20 -179.4(6) . .
C23 C15 C16 C20 -0.5(7) . .
C23 C15 C16 C20 -102.0(7) 4_546 .
N3 C15 C16 C20 -155.5(7) 4_546 .
C15 C16 C17 C18 -0.1(3) . .
C20 C16 C17 C18 179.2(6) . .
C16 C17 C18 C19 0.2(6) . .
C17 C18 C19 N2 -0.3(9) . .
C15 C16 C20 C21 0.9(8) . .
C17 C16 C20 C21 -178.3(5) . .
C16 C20 C21 C22 -0.4(9) . .
C20 C21 C22 C24 177.9(5) . .
C20 C21 C22 C23 -0.6(8) . .
C24 C22 C23 N3 0.4(3) . .
C21 C22 C23 N3 179.0(6) . .
C24 C22 C23 C15 -177.5(6) . .
C21 C22 C23 C15 1.1(7) . .
C24 C22 C23 C15 -74.8(6) . 4_546
C21 C22 C23 C15 103.7(7) . 4_546
C24 C22 C23 N2 -22.2(6) . 4_546
C21 C22 C23 N2 156.3(7) . 4_546
N2 C15 C23 N3 0.4(7) . .
C16 C15 C23 N3 -178.5(5) . .
C23 C15 C23 N3 -64.9(6) 4_546 .
N3 C15 C23 N3 -19.9(7) 4_546 .
N2 C15 C23 C22 178.4(5) . .
C16 C15 C23 C22 -0.5(7) . .
C23 C15 C23 C22 113.1(5) 4_546 .
N3 C15 C23 C22 158.1(6) 4_546 .
N2 C15 C23 C15 66.1(6) . 4_546
C16 C15 C23 C15 -112.8(5) . 4_546
C23 C15 C23 C15 0.8(8) 4_546 4_546
N3 C15 C23 C15 45.8(7) 4_546 4_546
N2 C15 C23 N2 21.2(8) . 4_546
C16 C15 C23 N2 -157.8(6) . 4_546
C23 C15 C23 N2 -44.2(8) 4_546 4_546
N3 C15 C23 N2 0.9(10) 4_546 4_546
C23 C22 C24 C25 0.3(3) . .
C21 C22 C24 C25 -178.2(7) . .
C22 C24 C25 C26 -0.5(6) . .
C24 C25 C26 N3 0.2(9) . .
C4 C5 N1 C1 -1.4(5) . .
C7 C5 N1 C1 178.9(3) . .
C4 C5 N1 Cu1 176.4(3) . 4_546
C7 C5 N1 Cu1 -3.4(5) . 4_546
C4 C5 N1 Cu1 176.4(3) . .
C7 C5 N1 Cu1 -3.4(5) . .
C2 C1 N1 C5 0.7(5) . .
C1 C1 N1 C5 179.6(4) 4_546 .
C2 C1 N1 Cu1 -177.5(3) . 4_546
C1 C1 N1 Cu1 1.4(5) 4_546 4_546
C2 C1 N1 Cu1 -177.5(3) . .
C1 C1 N1 Cu1 1.4(5) 4_546 .
Cu1 Cu1 N1 C5 0.000(14) 4_546 .
N3 Cu1 N1 C5 -56.2(5) . .
N3 Cu1 N1 C5 51.8(5) 4_546 .
N1 Cu1 N1 C5 -178.4(4) 4_546 .
N2 Cu1 N1 C5 -44.1(5) 4_546 .
N2 Cu1 N1 C5 65.5(5) . .
Cu1 Cu1 N1 C1 0.000(14) 4_546 .
N3 Cu1 N1 C1 121.6(4) . .
N3 Cu1 N1 C1 -130.3(4) 4_546 .
N1 Cu1 N1 C1 -0.52(18) 4_546 .
N2 Cu1 N1 C1 133.8(4) 4_546 .
N2 Cu1 N1 C1 -116.6(4) . .
N3 Cu1 N1 Cu1 0(39) . 4_546
N3 Cu1 N1 Cu1 0(100) 4_546 4_546
N1 Cu1 N1 Cu1 0(100) 4_546 4_546
N2 Cu1 N1 Cu1 0(50) 4_546 4_546
N2 Cu1 N1 Cu1 0(100) . 4_546
C18 C19 N2 C15 0.1(9) . .
C18 C19 N2 Cu1 168.8(7) . .
C16 C15 N2 C19 0.0(6) . .
C23 C15 N2 C19 -178.9(7) . .
C23 C15 N2 C19 -101.7(7) 4_546 .
N3 C15 N2 C19 -106(3) 4_546 .
C16 C15 N2 Cu1 -171.2(4) . .
C23 C15 N2 Cu1 9.9(6) . .
C23 C15 N2 Cu1 87.1(5) 4_546 .
N3 C15 N2 Cu1 82(3) 4_546 .
Cu1 Cu1 N2 C19 0.000(4) 4_546 .
N3 Cu1 N2 C19 178.5(8) . .
N3 Cu1 N2 C19 85(2) 4_546 .
N1 Cu1 N2 C19 -61.6(8) 4_546 .
N1 Cu1 N2 C19 40.9(8) . .
N2 Cu1 N2 C19 161.6(9) 4_546 .
Cu1 Cu1 N2 C15 0.000(10) 4_546 .
N3 Cu1 N2 C15 -12.1(3) . .
N3 Cu1 N2 C15 -106(2) 4_546 .
N1 Cu1 N2 C15 107.7(4) 4_546 .
N1 Cu1 N2 C15 -149.8(3) . .
N2 Cu1 N2 C15 -29.1(3) 4_546 .
C22 C23 N3 C26 -0.7(6) . .
C15 C23 N3 C26 177.2(7) . .
C15 C23 N3 C26 97.7(7) 4_546 .
N2 C23 N3 C26 93(3) 4_546 .
C22 C23 N3 Cu1 171.2(5) . .
C15 C23 N3 Cu1 -10.9(6) . .
C15 C23 N3 Cu1 -90.4(6) 4_546 .
N2 C23 N3 Cu1 -95(3) 4_546 .
C25 C26 N3 C23 0.5(8) . .
C25 C26 N3 Cu1 -169.7(7) . .
Cu1 Cu1 N3 C23 0.000(5) 4_546 .
N3 Cu1 N3 C23 29.9(4) 4_546 .
N1 Cu1 N3 C23 -101.5(5) 4_546 .
N1 Cu1 N3 C23 154.1(3) . .
N2 Cu1 N3 C23 114(2) 4_546 .
N2 Cu1 N3 C23 12.6(4) . .
Cu1 Cu1 N3 C26 0.000(2) 4_546 .
N3 Cu1 N3 C26 -159.5(8) 4_546 .
N1 Cu1 N3 C26 69.1(7) 4_546 .
N1 Cu1 N3 C26 -35.3(8) . .
N2 Cu1 N3 C26 -75(2) 4_546 .
N2 Cu1 N3 C26 -176.8(8) . .
C9 C8 O1 C13 -6.1(7) . .
C7 C8 O1 C13 175.8(5) . .
C11 C12 O2 C14 -9.5(7) . .
C7 C12 O2 C14 170.3(4) . .
